data_4079559
loop_
_publ_author_name
'Li, Ling'
'Kristian, Kathleen E.'
'Han, Arthur'
'Norton, Jack R.'
'Sattler, Wesley'

_publ_section_title
;
 Synthesis, Structural Characterization, and Reactivity of Cp2- and
 (CpMe)2-Ligated Titanaaziridines and Titanaoxiranes with Fast Enantiomer
 Interconversion Rates
;
_journal_issue 23
_journal_name_full Organometallics
_journal_page_first 8218
_journal_paper_doi 10.1021/om300825n
_journal_volume 31
_journal_year 2012
_chemical_formula_sum 'C26 H30 N P Ti'
_chemical_formula_weight 435.38
_chemical_name_systematic
; 
 ? 
;
_space_group_IT_number 14
_symmetry_cell_setting monoclinic
_symmetry_space_group_name_Hall '-P 2ybc'
_symmetry_space_group_name_H-M 'P 1 21/c 1'
_atom_sites_solution_hydrogens geom
_atom_sites_solution_primary direct
_atom_sites_solution_secondary difmap
_audit_creation_method SHELXL-97
_cell_angle_alpha 90.00
_cell_angle_beta 99.494(3)
_cell_angle_gamma 90.00
_cell_formula_units_Z 4
_cell_length_a 8.4169(15)
_cell_length_b 25.405(5)
_cell_length_c 10.0810(18)
_cell_measurement_reflns_used 6676
_cell_measurement_temperature 150(2)
_cell_measurement_theta_max 29.61
_cell_measurement_theta_min 2.20
_cell_volume 2126.1(7)
_computing_cell_refinement 'Bruker SAINT'
_computing_data_collection 'Bruker APEX2'
_computing_data_reduction 'Bruker SAINT'
_computing_molecular_graphics 'Bruker SHELXTL'
_computing_publication_material 'Bruker SHELXTL'
_computing_structure_refinement 'SHELXL-97 (Sheldrick, 2008)'
_computing_structure_solution 'SHELXS-97 (Sheldrick, 2008)'
_diffrn_ambient_temperature 150(2)
_diffrn_measured_fraction_theta_full 0.996
_diffrn_measured_fraction_theta_max 0.996
_diffrn_measurement_device_type 'Bruker APEX-II CCD'
_diffrn_measurement_method '\f and \w scans'
_diffrn_radiation_monochromator graphite
_diffrn_radiation_source 'fine-focus sealed tube'
_diffrn_radiation_type MoK\a
_diffrn_radiation_wavelength 0.71073
_diffrn_reflns_av_R_equivalents 0.0995
_diffrn_reflns_av_sigmaI/netI 0.0831
_diffrn_reflns_limit_h_max 12
_diffrn_reflns_limit_h_min -12
_diffrn_reflns_limit_k_max 36
_diffrn_reflns_limit_k_min -36
_diffrn_reflns_limit_l_max 14
_diffrn_reflns_limit_l_min -14
_diffrn_reflns_number 34051
_diffrn_reflns_theta_full 30.72
_diffrn_reflns_theta_max 30.72
_diffrn_reflns_theta_min 1.60
_exptl_absorpt_coefficient_mu 0.491
_exptl_absorpt_correction_T_max 0.9712
_exptl_absorpt_correction_T_min 0.9040
_exptl_absorpt_correction_type empirical
_exptl_absorpt_process_details SADABS
_exptl_crystal_colour RED
_exptl_crystal_density_diffrn 1.360
_exptl_crystal_density_method 'not measured'
_exptl_crystal_description BLOCK
_exptl_crystal_F_000 920
_exptl_crystal_size_max 0.21
_exptl_crystal_size_mid 0.13
_exptl_crystal_size_min 0.06
_refine_diff_density_max 0.362
_refine_diff_density_min -0.464
_refine_diff_density_rms 0.081
_refine_ls_extinction_method none
_refine_ls_goodness_of_fit_ref 1.019
_refine_ls_hydrogen_treatment constr
_refine_ls_matrix_type full
_refine_ls_number_parameters 265
_refine_ls_number_reflns 6593
_refine_ls_number_restraints 0
_refine_ls_restrained_S_all 1.019
_refine_ls_R_factor_all 0.1019
_refine_ls_R_factor_gt 0.0520
_refine_ls_shift/su_max 0.001
_refine_ls_shift/su_mean 0.000
_refine_ls_structure_factor_coef Fsqd
_refine_ls_weighting_details 'calc w=1/[\s^2^(Fo^2^)+(0.0487P)^2^+0.5131P] where P=(Fo^2^+2Fc^2^)/3'
_refine_ls_weighting_scheme calc
_refine_ls_wR_factor_gt 0.1077
_refine_ls_wR_factor_ref 0.1256
_reflns_number_gt 4096
_reflns_number_total 6593
_reflns_threshold_expression >2sigma(I)
_cod_data_source_file om300825n_si_003.cif
_cod_data_source_block ahw2s10
_cod_depositor_comments
;
The following automatic conversions were performed:

'_symmetry_cell_setting' value 'Monoclinic' changed to 'monoclinic'
according to /home/saulius/struct/CIF-dictionaries/cif_core.dic
dictionary named 'cif_core.dic' version 2.4.2 from
2011-04-26.

'_exptl_absorpt_correction_type' value 'EMPIRICAL'
changed to 'empirical' according to
/home/saulius/struct/CIF-dictionaries/cif_core.dic dictionary named
'cif_core.dic' version 2.4.2 from
2011-04-26.

'_refine_ls_hydrogen_treatment' value 'CONSTR' changed
to 'constr' according to
/home/saulius/struct/CIF-dictionaries/cif_core.dic dictionary named
'cif_core.dic' version 2.4.2 from 2011-04-26.

Automatic conversion script
Id: cif_fix_values 1891 2012-01-12 08:04:46Z andrius 
;
_cod_original_sg_symbol_H-M P2(1)/c
_cod_database_code 4079559

loop_
_symmetry_equiv_pos_as_xyz
'x, y, z'
'-x, y+1/2, -z+1/2'
'-x, -y, -z'
'x, -y-1/2, z-1/2'

loop_
_atom_site_label
_atom_site_type_symbol
_atom_site_fract_x
_atom_site_fract_y
_atom_site_fract_z
_atom_site_U_iso_or_equiv
_atom_site_adp_type
_atom_site_occupancy
_atom_site_symmetry_multiplicity
_atom_site_calc_flag
_atom_site_refinement_flags
Ti1 Ti 0.04010(5) 0.372167(15) 0.72649(4) 0.01866(11) Uani 1 1 d .
P1 P 0.26460(7) 0.44208(2) 0.76553(6) 0.02209(14) Uani 1 1 d .
N1 N -0.0710(2) 0.36167(7) 0.88434(19) 0.0221(4) Uani 1 1 d .
C1 C -0.0409(3) 0.41215(10) 0.5061(3) 0.0317(6) Uani 1 1 d .
H1A H 0.0291 0.4174 0.4361 0.038 Uiso 1 1 calc R
C2 C -0.0712(3) 0.44944(10) 0.6024(3) 0.0331(6) Uani 1 1 d .
H2A H -0.0251 0.4858 0.6128 0.040 Uiso 1 1 calc R
C3 C -0.1900(3) 0.42986(10) 0.6681(3) 0.0318(6) Uani 1 1 d .
H3A H -0.2449 0.4497 0.7333 0.038 Uiso 1 1 calc R
C4 C -0.2356(3) 0.38048(10) 0.6141(3) 0.0312(6) Uani 1 1 d .
H4A H -0.3288 0.3591 0.6338 0.037 Uiso 1 1 calc R
C5 C -0.1447(3) 0.36997(10) 0.5139(2) 0.0317(6) Uani 1 1 d .
H5A H -0.1609 0.3394 0.4505 0.038 Uiso 1 1 calc R
C6 C 0.2535(3) 0.31363(9) 0.8130(2) 0.0272(5) Uani 1 1 d .
H6A H 0.3293 0.3179 0.8997 0.033 Uiso 1 1 calc R
C7 C 0.1116(3) 0.28418(9) 0.7940(3) 0.0272(5) Uani 1 1 d .
H7A H 0.0683 0.2639 0.8653 0.033 Uiso 1 1 calc R
C8 C 0.0504(3) 0.28285(9) 0.6559(2) 0.0268(5) Uani 1 1 d .
H8A H -0.0436 0.2614 0.6123 0.032 Uiso 1 1 calc R
C9 C 0.1595(3) 0.30998(9) 0.5884(2) 0.0275(5) Uani 1 1 d .
H9A H 0.1543 0.3121 0.4888 0.033 Uiso 1 1 calc R
C10 C 0.2837(3) 0.32873(9) 0.6846(3) 0.0287(6) Uani 1 1 d .
H10A H 0.3832 0.3468 0.6657 0.034 Uiso 1 1 calc R
C11 C 0.0285(3) 0.40187(9) 0.9404(2) 0.0220(5) Uani 1 1 d .
H11A H -0.0301 0.4361 0.9397 0.026 Uiso 1 1 calc R
C12 C 0.3503(3) 0.46206(10) 0.6183(3) 0.0314(6) Uani 1 1 d .
H12A H 0.4352 0.4882 0.6450 0.047 Uiso 1 1 calc R
H12B H 0.2657 0.4774 0.5511 0.047 Uiso 1 1 calc R
H12C H 0.3962 0.4313 0.5799 0.047 Uiso 1 1 calc R
C13 C 0.2210(3) 0.50684(9) 0.8279(3) 0.0312(6) Uani 1 1 d .
H13A H 0.3197 0.5280 0.8425 0.047 Uiso 1 1 calc R
H13B H 0.1802 0.5031 0.9130 0.047 Uiso 1 1 calc R
H13C H 0.1396 0.5243 0.7618 0.047 Uiso 1 1 calc R
C14 C 0.4453(3) 0.42566(11) 0.8835(2) 0.0295(6) Uani 1 1 d .
H14A H 0.5181 0.4560 0.8945 0.044 Uiso 1 1 calc R
H14B H 0.4994 0.3957 0.8489 0.044 Uiso 1 1 calc R
H14C H 0.4158 0.4164 0.9706 0.044 Uiso 1 1 calc R
C15 C -0.1788(3) 0.33395(9) 0.9432(2) 0.0210(5) Uani 1 1 d .
C16 C -0.2172(3) 0.34783(9) 1.0692(2) 0.0239(5) Uani 1 1 d .
H16A H -0.1663 0.3775 1.1153 0.029 Uiso 1 1 calc R
C17 C -0.3264(3) 0.31952(10) 1.1270(3) 0.0293(5) Uani 1 1 d .
H17A H -0.3497 0.3298 1.2124 0.035 Uiso 1 1 calc R
C18 C -0.4032(3) 0.27623(10) 1.0625(3) 0.0296(6) Uani 1 1 d .
H18A H -0.4791 0.2567 1.1027 0.036 Uiso 1 1 calc R
C19 C -0.3675(3) 0.26191(9) 0.9389(3) 0.0272(5) Uani 1 1 d .
H19A H -0.4195 0.2322 0.8938 0.033 Uiso 1 1 calc R
C20 C -0.2579(3) 0.28992(9) 0.8796(2) 0.0242(5) Uani 1 1 d .
H20A H -0.2356 0.2792 0.7942 0.029 Uiso 1 1 calc R
C21 C 0.1410(3) 0.39385(9) 1.0661(2) 0.0210(5) Uani 1 1 d .
C22 C 0.2025(3) 0.43670(9) 1.1452(2) 0.0265(5) Uani 1 1 d .
H22A H 0.1702 0.4712 1.1165 0.032 Uiso 1 1 calc R
C23 C 0.3087(3) 0.43032(10) 1.2639(2) 0.0309(6) Uani 1 1 d .
H23A H 0.3497 0.4603 1.3147 0.037 Uiso 1 1 calc R
C24 C 0.3554(3) 0.38049(10) 1.3091(2) 0.0317(6) Uani 1 1 d .
H24A H 0.4304 0.3760 1.3897 0.038 Uiso 1 1 calc R
C25 C 0.2919(3) 0.33714(10) 1.2356(2) 0.0279(5) Uani 1 1 d .
H25A H 0.3207 0.3027 1.2674 0.033 Uiso 1 1 calc R
C26 C 0.1872(3) 0.34384(9) 1.1168(2) 0.0246(5) Uani 1 1 d .
H26A H 0.1450 0.3136 1.0676 0.030 Uiso 1 1 calc R

loop_
_atom_site_aniso_label
_atom_site_aniso_U_11
_atom_site_aniso_U_22
_atom_site_aniso_U_33
_atom_site_aniso_U_23
_atom_site_aniso_U_13
_atom_site_aniso_U_12
Ti1 0.0198(2) 0.01585(19) 0.0197(2) -0.00041(16) 0.00121(15) 0.00111(16)
P1 0.0217(3) 0.0224(3) 0.0218(3) -0.0017(2) 0.0025(2) -0.0013(2)
N1 0.0255(10) 0.0204(10) 0.0203(10) -0.0006(7) 0.0030(8) -0.0022(8)
C1 0.0296(14) 0.0395(15) 0.0246(13) 0.0106(11) 0.0001(11) 0.0015(12)
C2 0.0375(15) 0.0191(12) 0.0366(15) 0.0076(11) -0.0123(12) -0.0002(11)
C3 0.0273(13) 0.0338(14) 0.0324(14) 0.0028(11) -0.0009(11) 0.0134(11)
C4 0.0191(12) 0.0376(15) 0.0346(14) 0.0093(11) -0.0026(10) -0.0021(10)
C5 0.0362(14) 0.0287(13) 0.0247(13) -0.0025(11) -0.0110(11) 0.0033(11)
C6 0.0289(13) 0.0219(12) 0.0282(13) 0.0019(10) -0.0031(10) 0.0092(10)
C7 0.0356(14) 0.0165(11) 0.0302(13) 0.0017(10) 0.0070(11) 0.0054(10)
C8 0.0330(13) 0.0159(11) 0.0303(13) -0.0055(10) 0.0015(11) 0.0027(10)
C9 0.0357(14) 0.0198(12) 0.0274(13) -0.0061(10) 0.0065(11) 0.0056(10)
C10 0.0275(13) 0.0228(12) 0.0370(14) -0.0037(10) 0.0085(11) 0.0056(10)
C11 0.0270(12) 0.0168(11) 0.0226(12) -0.0028(9) 0.0057(10) 0.0004(9)
C12 0.0310(14) 0.0354(14) 0.0285(13) 0.0006(11) 0.0068(11) -0.0087(11)
C13 0.0373(15) 0.0223(12) 0.0341(14) -0.0039(10) 0.0060(12) -0.0054(11)
C14 0.0219(12) 0.0393(15) 0.0263(13) -0.0032(11) 0.0005(10) -0.0023(11)
C15 0.0190(11) 0.0191(11) 0.0244(12) 0.0048(9) 0.0019(9) 0.0036(9)
C16 0.0250(12) 0.0228(12) 0.0237(12) 0.0006(9) 0.0034(10) 0.0011(10)
C17 0.0277(13) 0.0349(14) 0.0260(13) 0.0034(11) 0.0064(10) 0.0017(11)
C18 0.0209(12) 0.0336(14) 0.0350(14) 0.0102(11) 0.0065(11) -0.0003(10)
C19 0.0247(13) 0.0221(12) 0.0332(14) 0.0026(10) 0.0003(10) -0.0021(10)
C20 0.0243(12) 0.0237(12) 0.0235(12) -0.0002(9) 0.0006(10) 0.0005(10)
C21 0.0229(12) 0.0209(11) 0.0202(11) -0.0015(9) 0.0061(9) -0.0013(9)
C22 0.0340(14) 0.0213(12) 0.0247(12) -0.0009(9) 0.0061(10) -0.0036(10)
C23 0.0363(14) 0.0326(14) 0.0239(13) -0.0061(10) 0.0050(11) -0.0091(11)
C24 0.0290(14) 0.0431(16) 0.0211(12) -0.0029(11) -0.0012(10) -0.0004(11)
C25 0.0305(13) 0.0269(13) 0.0260(13) 0.0023(10) 0.0041(10) 0.0019(10)
C26 0.0289(13) 0.0208(12) 0.0236(12) -0.0014(9) 0.0029(10) -0.0017(10)

loop_
_atom_type_symbol
_atom_type_description
_atom_type_scat_dispersion_real
_atom_type_scat_dispersion_imag
_atom_type_scat_source
C C 0.0033 0.0016 'International Tables Vol C Tables 4.2.6.8 and 6.1.1.4'
H H 0.0000 0.0000 'International Tables Vol C Tables 4.2.6.8 and 6.1.1.4'
N N 0.0061 0.0033 'International Tables Vol C Tables 4.2.6.8 and 6.1.1.4'
P P 0.1023 0.0942 'International Tables Vol C Tables 4.2.6.8 and 6.1.1.4'
Ti Ti 0.2776 0.4457 'International Tables Vol C Tables 4.2.6.8 and 6.1.1.4'

loop_
_geom_angle_atom_site_label_1
_geom_angle_atom_site_label_2
_geom_angle_atom_site_label_3
_geom_angle
N1 Ti1 C11 36.65(8)
N1 Ti1 C6 92.81(8)
C11 Ti1 C6 90.44(8)
N1 Ti1 C8 98.96(8)
C11 Ti1 C8 126.93(8)
C6 Ti1 C8 56.84(8)
N1 Ti1 C7 77.06(8)
C11 Ti1 C7 95.01(8)
C6 Ti1 C7 34.03(8)
C8 Ti1 C7 34.22(8)
N1 Ti1 C4 81.08(9)
C11 Ti1 C4 102.98(9)
C6 Ti1 C4 146.40(9)
C8 Ti1 C4 91.29(9)
C7 Ti1 C4 113.15(9)
N1 Ti1 C3 79.22(9)
C11 Ti1 C3 82.74(9)
C6 Ti1 C3 172.00(9)
C8 Ti1 C3 124.77(9)
C7 Ti1 C3 142.22(9)
C4 Ti1 C3 33.52(9)
N1 Ti1 C10 126.85(8)
C11 Ti1 C10 118.66(9)
C6 Ti1 C10 34.14(8)
C8 Ti1 C10 56.08(9)
C7 Ti1 C10 56.13(9)
C4 Ti1 C10 137.03(9)
C3 Ti1 C10 153.85(9)
N1 Ti1 C9 131.57(8)
C11 Ti1 C9 146.63(8)
C6 Ti1 C9 56.35(8)
C8 Ti1 C9 34.05(8)
C7 Ti1 C9 56.32(9)
C4 Ti1 C9 104.13(9)
C3 Ti1 C9 130.08(9)
C10 Ti1 C9 33.21(8)
N1 Ti1 C2 109.11(9)
C11 Ti1 C2 98.35(9)
C6 Ti1 C2 153.54(9)
C8 Ti1 C2 130.16(9)
C7 Ti1 C2 164.05(9)
C4 Ti1 C2 55.24(9)
C3 Ti1 C2 33.05(9)
C10 Ti1 C2 122.87(9)
C9 Ti1 C2 113.01(9)
N1 Ti1 C5 112.60(9)
C11 Ti1 C5 135.50(9)
C6 Ti1 C5 129.92(9)
C8 Ti1 C5 76.38(9)
C7 Ti1 C5 108.94(9)
C4 Ti1 C5 33.31(9)
C3 Ti1 C5 55.28(9)
C10 Ti1 C5 105.80(9)
C9 Ti1 C5 75.24(9)
C2 Ti1 C5 55.18(9)
N1 Ti1 C1 133.36(9)
C11 Ti1 C1 132.00(9)
C6 Ti1 C1 132.42(9)
C8 Ti1 C1 98.24(9)
C7 Ti1 C1 132.13(9)
C4 Ti1 C1 55.50(9)
C3 Ti1 C1 55.52(9)
C10 Ti1 C1 98.54(9)
C9 Ti1 C1 80.14(9)
C2 Ti1 C1 33.66(9)
C5 Ti1 C1 33.26(9)
N1 Ti1 P1 113.55(6)
C11 Ti1 P1 76.95(6)
C6 Ti1 P1 83.39(7)
C8 Ti1 P1 129.81(7)
C7 Ti1 P1 117.29(7)
C4 Ti1 P1 129.39(6)
C3 Ti1 P1 99.02(7)
C10 Ti1 P1 73.77(6)
C9 Ti1 P1 99.99(6)
C2 Ti1 P1 74.48(7)
C5 Ti1 P1 119.80(7)
C1 Ti1 P1 86.54(7)
C14 P1 C13 100.15(12)
C14 P1 C12 101.26(12)
C13 P1 C12 99.13(12)
C14 P1 Ti1 117.07(9)
C13 P1 Ti1 119.44(9)
C12 P1 Ti1 116.48(9)
C15 N1 C11 127.4(2)
C15 N1 Ti1 148.53(16)
C11 N1 Ti1 83.96(13)
C5 C1 C2 107.0(2)
C5 C1 Ti1 73.23(14)
C2 C1 Ti1 72.98(14)
C3 C2 C1 108.4(2)
C3 C2 Ti1 73.15(14)
C1 C2 Ti1 73.36(14)
C2 C3 C4 108.1(2)
C2 C3 Ti1 73.80(14)
C4 C3 Ti1 73.03(14)
C5 C4 C3 107.9(2)
C5 C4 Ti1 73.94(14)
C3 C4 Ti1 73.45(14)
C4 C5 C1 108.6(2)
C4 C5 Ti1 72.76(14)
C1 C5 Ti1 73.51(14)
C7 C6 C10 107.5(2)
C7 C6 Ti1 73.04(14)
C10 C6 Ti1 74.59(13)
C6 C7 C8 108.3(2)
C6 C7 Ti1 72.93(13)
C8 C7 Ti1 72.85(13)
C7 C8 C9 107.8(2)
C7 C8 Ti1 72.93(13)
C9 C8 Ti1 74.77(13)
C10 C9 C8 107.8(2)
C10 C9 Ti1 73.24(14)
C8 C9 Ti1 71.18(13)
C9 C10 C6 108.5(2)
C9 C10 Ti1 73.55(14)
C6 C10 Ti1 71.27(13)
N1 C11 C21 120.9(2)
N1 C11 Ti1 59.39(11)
C21 C11 Ti1 130.03(16)
N1 C15 C20 120.9(2)
N1 C15 C16 122.3(2)
C20 C15 C16 116.8(2)
C17 C16 C15 121.5(2)
C16 C17 C18 120.8(2)
C19 C18 C17 118.7(2)
C20 C19 C18 121.2(2)
C19 C20 C15 121.0(2)
C22 C21 C26 116.4(2)
C22 C21 C11 120.7(2)
C26 C21 C11 122.9(2)
C23 C22 C21 122.0(2)
C22 C23 C24 120.1(2)
C23 C24 C25 119.3(2)
C26 C25 C24 120.2(2)
C25 C26 C21 122.0(2)

loop_
_geom_bond_atom_site_label_1
_geom_bond_atom_site_label_2
_geom_bond_distance
Ti1 N1 1.9923(19)
Ti1 C11 2.302(2)
Ti1 C6 2.383(2)
Ti1 C8 2.384(2)
Ti1 C7 2.385(2)
Ti1 C4 2.417(2)
Ti1 C3 2.423(2)
Ti1 C10 2.426(2)
Ti1 C9 2.430(2)
Ti1 C2 2.431(2)
Ti1 C5 2.432(2)
Ti1 C1 2.436(2)
Ti1 P1 2.5759(8)
P1 C14 1.818(2)
P1 C13 1.820(2)
P1 C12 1.826(2)
N1 C15 1.360(3)
N1 C11 1.382(3)
C1 C5 1.393(4)
C1 C2 1.409(4)
C2 C3 1.381(4)
C3 C4 1.396(4)
C4 C5 1.390(4)
C6 C7 1.395(4)
C6 C10 1.412(3)
C7 C8 1.403(3)
C8 C9 1.410(4)
C9 C10 1.388(3)
C11 C21 1.465(3)
C15 C20 1.402(3)
C15 C16 1.406(3)
C16 C17 1.371(3)
C17 C18 1.382(4)
C18 C19 1.378(3)
C19 C20 1.378(3)
C21 C22 1.397(3)
C21 C26 1.400(3)
C22 C23 1.380(3)
C23 C24 1.380(4)
C24 C25 1.384(4)
C25 C26 1.376(3)
